data_1506057
loop_
_publ_author_name
'Chedid, Roland Bou'
'Fr\"ohlich, Roland'
'Hoppe, Dieter'

_publ_section_title
;
 Asymmetric gamma-deprotonation and homoaldol reaction of 1,3-dien-2-yl
 carbamates: stereo- and regiochemistry.
;
_journal_issue 14
_journal_name_full 'Organic letters'
_journal_page_first 3061
_journal_page_last 3064
_journal_paper_doi 10.1021/ol061005p
_journal_volume 8
_journal_year 2006
_chemical_formula_sum 'C27 H34 Br N O3'
_chemical_formula_weight 500.46
_chemical_name_systematic
; 
 ? 
;
_space_group_IT_number 19
_symmetry_cell_setting orthorhombic
_symmetry_space_group_name_Hall 'P 2ac 2ab'
_symmetry_space_group_name_H-M 'P 21 21 21'
_atom_sites_solution_hydrogens geom
_atom_sites_solution_primary direct
_atom_sites_solution_secondary difmap
_audit_creation_method SHELXL-97
_cell_angle_alpha 90.00
_cell_angle_beta 90.00
_cell_angle_gamma 90.00
_cell_formula_units_Z 8
_cell_length_a 9.914(1)
_cell_length_b 14.093(1)
_cell_length_c 38.171(1)
_cell_measurement_reflns_used 7661
_cell_measurement_temperature 293(2)
_cell_measurement_theta_max 68.25
_cell_measurement_theta_min 0.88
_cell_volume 5333.2(7)
_computing_cell_refinement 'Collect (Nonius B.V., 1998)'
_computing_data_collection 'Collect (Nonius B.V., 1998)'
_computing_data_reduction 'Denzo-SMN (Otwinowski & Minor, 1997)'
_computing_molecular_graphics 'XP (BrukerAXS, 2000)'
_computing_publication_material 'SHELXL-97 (Sheldrick, 1997)'
_computing_structure_refinement 'SHELXL-97 (Sheldrick, 1997)'
_computing_structure_solution 'SHELXS-97 (Sheldrick, 1990)'
_diffrn_ambient_temperature 293(2)
_diffrn_measured_fraction_theta_full 0.988
_diffrn_measured_fraction_theta_max 0.988
_diffrn_measurement_device_type 'Nonius KappaCCD APEXII'
_diffrn_measurement_method '\w and \f scans'
_diffrn_radiation_monochromator graphite
_diffrn_radiation_source 'fine-focus sealed tube'
_diffrn_radiation_type CuK\a
_diffrn_radiation_wavelength 1.54178
_diffrn_reflns_av_R_equivalents 0.038
_diffrn_reflns_av_sigmaI/netI 0.0220
_diffrn_reflns_limit_h_max 11
_diffrn_reflns_limit_h_min -11
_diffrn_reflns_limit_k_max 16
_diffrn_reflns_limit_k_min -16
_diffrn_reflns_limit_l_max 44
_diffrn_reflns_limit_l_min -44
_diffrn_reflns_number 27205
_diffrn_reflns_theta_full 64.71
_diffrn_reflns_theta_max 64.71
_diffrn_reflns_theta_min 2.31
_exptl_absorpt_coefficient_mu 2.300
_exptl_absorpt_correction_T_max 0.4597
_exptl_absorpt_correction_T_min 0.3643
_exptl_absorpt_correction_type multi-scan
_exptl_absorpt_process_details 'Denzo (Otwinowski, Borek, Majewski & Minor, 2003)'
_exptl_crystal_colour colourless
_exptl_crystal_density_diffrn 1.247
_exptl_crystal_density_method 'not measured'
_exptl_crystal_description block
_exptl_crystal_F_000 2096
_exptl_crystal_size_max 0.55
_exptl_crystal_size_mid 0.45
_exptl_crystal_size_min 0.40
_refine_diff_density_max 0.509
_refine_diff_density_min -0.584
_refine_diff_density_rms 0.034
_refine_ls_abs_structure_details 'Flack H D (1983), Acta Cryst. A39, 876-881'
_refine_ls_abs_structure_Flack -0.003(16)
_refine_ls_extinction_method none
_refine_ls_goodness_of_fit_ref 1.043
_refine_ls_hydrogen_treatment riding
_refine_ls_matrix_type full
_refine_ls_number_parameters 591
_refine_ls_number_reflns 8811
_refine_ls_number_restraints 0
_refine_ls_restrained_S_all 1.043
_refine_ls_R_factor_all 0.0512
_refine_ls_R_factor_gt 0.0478
_refine_ls_shift/su_max 0.001
_refine_ls_shift/su_mean 0.000
_refine_ls_structure_factor_coef Fsqd
_refine_ls_weighting_details 'calc w=1/[\s^2^(Fo^2^)+(0.0665P)^2^+1.7879P] where P=(Fo^2^+2Fc^2^)/3'
_refine_ls_weighting_scheme calc
_refine_ls_wR_factor_gt 0.1277
_refine_ls_wR_factor_ref 0.1315
_reflns_number_gt 8178
_reflns_number_total 8811
_reflns_threshold_expression >2sigma(I)
_cod_data_source_file ol061005psi20060524_090647.cif
_cod_data_source_block hop3381
_cod_original_sg_symbol_H-M P212121
_cod_database_code 1506057

loop_
_symmetry_equiv_pos_as_xyz
'x, y, z'
'-x+1/2, -y, z+1/2'
'-x, y+1/2, -z+1/2'
'x+1/2, -y+1/2, -z'

loop_
_atom_site_label
_atom_site_type_symbol
_atom_site_fract_x
_atom_site_fract_y
_atom_site_fract_z
_atom_site_U_iso_or_equiv
_atom_site_adp_type
_atom_site_occupancy
_atom_site_symmetry_multiplicity
_atom_site_calc_flag
_atom_site_refinement_flags
Br1A Br 0.75960(7) 0.87898(4) 0.137139(13) 0.1165(2) Uani 1 1 d .
O1A O 0.6078(2) 0.40792(15) -0.03147(6) 0.0661(5) Uani 1 1 d .
O2A O 0.7628(3) 0.51478(19) -0.04909(8) 0.0910(7) Uani 1 1 d .
O3A O 0.6509(5) 0.6891(2) -0.02343(9) 0.1299(14) Uani 1 1 d .
H3AA H 0.6598 0.6386 -0.0338 0.195 Uiso 1 1 calc R
N1A N 0.8269(3) 0.3759(2) -0.02426(7) 0.0729(7) Uani 1 1 d .
C1A C 0.4027(6) 0.3609(4) -0.13493(12) 0.1118(15) Uani 1 1 d .
H1AA H 0.3258 0.4022 -0.1343 0.168 Uiso 1 1 calc R
H1AB H 0.3729 0.2961 -0.1362 0.168 Uiso 1 1 calc R
H1AC H 0.4567 0.3755 -0.1551 0.168 Uiso 1 1 calc R
C2A C 0.4854(4) 0.3747(3) -0.10224(9) 0.0785(9) Uani 1 1 d .
C3A C 0.4465(4) 0.4376(3) -0.07837(9) 0.0712(9) Uani 1 1 d .
H3AB H 0.3680 0.4699 -0.0843 0.085 Uiso 1 1 calc R
C4A C 0.5035(3) 0.4657(2) -0.04458(9) 0.0649(8) Uani 1 1 d .
C5A C 0.4579(3) 0.5359(2) -0.02526(9) 0.0694(8) Uani 1 1 d .
H5AA H 0.3814 0.5665 -0.0338 0.083 Uiso 1 1 calc R
C6A C 0.5130(4) 0.5736(2) 0.00890(9) 0.0694(8) Uani 1 1 d .
H6AA H 0.5950 0.5376 0.0143 0.083 Uiso 1 1 calc R
C7A C 0.5553(5) 0.6787(3) 0.00317(11) 0.0838(10) Uani 1 1 d .
H7AA H 0.4744 0.7132 -0.0043 0.101 Uiso 1 1 calc R
C8A C 0.6066(6) 0.3126(5) -0.10077(14) 0.1243(19) Uani 1 1 d .
H8AA H 0.6842 0.3500 -0.0948 0.186 Uiso 1 1 calc R
H8AB H 0.6204 0.2834 -0.1232 0.186 Uiso 1 1 calc R
H8AC H 0.5934 0.2643 -0.0834 0.186 Uiso 1 1 calc R
C9A C 0.7365(3) 0.4385(3) -0.03600(8) 0.0705(8) Uani 1 1 d .
C10A C 0.9694(4) 0.4032(4) -0.02275(13) 0.0986(13) Uani 1 1 d .
H10A H 1.0178 0.3497 -0.0122 0.118 Uiso 1 1 calc R
C11A C 0.9902(6) 0.4881(5) 0.00163(18) 0.141(2) Uani 1 1 d .
H11A H 0.9562 0.4731 0.0245 0.211 Uiso 1 1 calc R
H11B H 0.9429 0.5421 -0.0075 0.211 Uiso 1 1 calc R
H11C H 1.0847 0.5024 0.0032 0.211 Uiso 1 1 calc R
C12A C 1.0312(5) 0.4192(5) -0.05856(17) 0.136(2) Uani 1 1 d .
H12A H 1.0223 0.3626 -0.0723 0.205 Uiso 1 1 calc R
H12B H 1.1251 0.4346 -0.0560 0.205 Uiso 1 1 calc R
H12C H 0.9856 0.4706 -0.0700 0.205 Uiso 1 1 calc R
C13A C 0.7891(4) 0.2810(3) -0.01039(10) 0.0808(9) Uani 1 1 d .
H13A H 0.6926 0.2733 -0.0152 0.097 Uiso 1 1 calc R
C14A C 0.8043(6) 0.2774(4) 0.02895(12) 0.1131(15) Uani 1 1 d .
H14A H 0.7522 0.3274 0.0394 0.170 Uiso 1 1 calc R
H14B H 0.8976 0.2853 0.0350 0.170 Uiso 1 1 calc R
H14C H 0.7729 0.2173 0.0375 0.170 Uiso 1 1 calc R
C15A C 0.8592(6) 0.2011(4) -0.02924(16) 0.1191(16) Uani 1 1 d .
H15A H 0.8411 0.2055 -0.0539 0.179 Uiso 1 1 calc R
H15B H 0.8266 0.1415 -0.0205 0.179 Uiso 1 1 calc R
H15C H 0.9547 0.2054 -0.0253 0.179 Uiso 1 1 calc R
C16A C 0.4184(4) 0.5615(2) 0.03918(9) 0.0687(8) Uani 1 1 d .
C17A C 0.4588(5) 0.5151(3) 0.06923(11) 0.0941(12) Uani 1 1 d .
H17A H 0.5458 0.4908 0.0709 0.113 Uiso 1 1 calc R
C18A C 0.3681(8) 0.5046(4) 0.09726(12) 0.1214(19) Uani 1 1 d .
H18A H 0.3945 0.4706 0.1170 0.146 Uiso 1 1 calc R
C19A C 0.2447(7) 0.5424(4) 0.09611(14) 0.1205(17) Uani 1 1 d .
H19A H 0.1867 0.5358 0.1151 0.145 Uiso 1 1 calc R
C20A C 0.2038(5) 0.5908(4) 0.06700(15) 0.1115(15) Uani 1 1 d .
H20A H 0.1184 0.6182 0.0663 0.134 Uiso 1 1 calc R
C21A C 0.2896(4) 0.5991(3) 0.03859(11) 0.0853(10) Uani 1 1 d .
H21A H 0.2599 0.6306 0.0186 0.102 Uiso 1 1 calc R
C22A C 0.6051(4) 0.7256(2) 0.03657(10) 0.0757(9) Uani 1 1 d .
C23A C 0.5198(4) 0.7797(3) 0.05652(13) 0.0916(12) Uani 1 1 d .
H23A H 0.4306 0.7874 0.0496 0.110 Uiso 1 1 calc R
C24A C 0.5651(5) 0.8236(3) 0.08723(13) 0.0960(12) Uani 1 1 d .
H24A H 0.5061 0.8585 0.1011 0.115 Uiso 1 1 calc R
C25A C 0.6973(4) 0.8142(3) 0.09648(10) 0.0825(10) Uani 1 1 d .
C26A C 0.7841(4) 0.7623(3) 0.07663(11) 0.0855(10) Uani 1 1 d .
H26A H 0.8744 0.7575 0.0830 0.103 Uiso 1 1 calc R
C27A C 0.7373(4) 0.7164(3) 0.04678(10) 0.0812(9) Uani 1 1 d .
H27A H 0.7959 0.6792 0.0336 0.097 Uiso 1 1 calc R
Br1B Br 0.83163(8) 0.41662(5) 0.107209(18) 0.1422(3) Uani 1 1 d .
O1B O 1.3742(2) 0.60992(15) 0.26631(6) 0.0655(5) Uani 1 1 d .
O2B O 1.2065(3) 0.51734(16) 0.28733(7) 0.0828(7) Uani 1 1 d .
O3B O 0.9753(3) 0.6179(3) 0.26644(7) 0.0990(9) Uani 1 1 d .
H3BA H 1.0395 0.5835 0.2711 0.149 Uiso 1 1 calc R
N1B N 1.3785(3) 0.4539(2) 0.25583(9) 0.0787(8) Uani 1 1 d .
C1B C 1.4950(7) 0.7733(5) 0.36281(14) 0.1310(19) Uani 1 1 d .
H1BA H 1.4726 0.8372 0.3563 0.197 Uiso 1 1 calc R
H1BB H 1.5905 0.7683 0.3664 0.197 Uiso 1 1 calc R
H1BC H 1.4486 0.7569 0.3840 0.197 Uiso 1 1 calc R
C2B C 1.4529(5) 0.7069(3) 0.33410(11) 0.0881(11) Uani 1 1 d .
C3B C 1.3622(4) 0.7357(3) 0.31058(9) 0.0746(9) Uani 1 1 d .
H3BB H 1.3271 0.7956 0.3151 0.090 Uiso 1 1 calc R
C4B C 1.3075(3) 0.6919(2) 0.27930(8) 0.0652(8) Uani 1 1 d .
C5B C 1.2082(3) 0.7299(2) 0.26071(9) 0.0695(8) Uani 1 1 d .
H5BA H 1.1720 0.7866 0.2690 0.083 Uiso 1 1 calc R
C6B C 1.1487(3) 0.6906(2) 0.22780(9) 0.0686(8) Uani 1 1 d .
H6BA H 1.1989 0.6331 0.2216 0.082 Uiso 1 1 calc R
C7B C 0.9975(4) 0.6621(3) 0.23351(10) 0.0773(9) Uani 1 1 d .
H7BA H 0.9440 0.7206 0.2331 0.093 Uiso 1 1 calc R
C8B C 1.5178(7) 0.6111(4) 0.33546(14) 0.131(2) Uani 1 1 d .
H8BA H 1.4807 0.5717 0.3174 0.196 Uiso 1 1 calc R
H8BB H 1.5009 0.5826 0.3579 0.196 Uiso 1 1 calc R
H8BC H 1.6132 0.6176 0.3320 0.196 Uiso 1 1 calc R
C9B C 1.3129(3) 0.5253(2) 0.27089(9) 0.0667(8) Uani 1 1 d .
C10B C 1.4992(4) 0.4648(3) 0.23300(11) 0.0821(10) Uani 1 1 d .
H10B H 1.5218 0.4006 0.2250 0.098 Uiso 1 1 calc R
C11B C 1.4702(5) 0.5207(3) 0.20036(12) 0.0990(13) Uani 1 1 d .
H11D H 1.3908 0.4959 0.1892 0.149 Uiso 1 1 calc R
H11E H 1.5454 0.5158 0.1846 0.149 Uiso 1 1 calc R
H11F H 1.4559 0.5861 0.2064 0.149 Uiso 1 1 calc R
C12B C 1.6229(4) 0.5004(3) 0.25212(15) 0.1081(15) Uani 1 1 d .
H12D H 1.6391 0.4615 0.2723 0.162 Uiso 1 1 calc R
H12E H 1.6085 0.5649 0.2594 0.162 Uiso 1 1 calc R
H12F H 1.6995 0.4976 0.2368 0.162 Uiso 1 1 calc R
C13B C 1.3255(5) 0.3558(3) 0.26059(15) 0.1076(16) Uani 1 1 d .
H13B H 1.2452 0.3606 0.2755 0.129 Uiso 1 1 calc R
C14B C 1.4258(7) 0.2941(4) 0.2797(2) 0.154(3) Uani 1 1 d .
H14D H 1.4436 0.3207 0.3024 0.232 Uiso 1 1 calc R
H14E H 1.5082 0.2910 0.2666 0.232 Uiso 1 1 calc R
H14F H 1.3893 0.2314 0.2824 0.232 Uiso 1 1 calc R
C15B C 1.2806(6) 0.3134(3) 0.22591(17) 0.134(2) Uani 1 1 d .
H15D H 1.2109 0.3522 0.2159 0.201 Uiso 1 1 calc R
H15E H 1.2466 0.2505 0.2298 0.201 Uiso 1 1 calc R
H15F H 1.3560 0.3107 0.2102 0.201 Uiso 1 1 calc R
C16B C 1.1593(3) 0.7595(2) 0.19732(9) 0.0695(8) Uani 1 1 d .
C17B C 1.2145(4) 0.7308(3) 0.16595(11) 0.0910(11) Uani 1 1 d .
H17B H 1.2472 0.6692 0.1638 0.109 Uiso 1 1 calc R
C18B C 1.2224(6) 0.7920(4) 0.13738(13) 0.1142(15) Uani 1 1 d .
H18B H 1.2585 0.7711 0.1163 0.137 Uiso 1 1 calc R
C19B C 1.1771(6) 0.8826(4) 0.14058(15) 0.1184(16) Uani 1 1 d .
H19B H 1.1828 0.9237 0.1216 0.142 Uiso 1 1 calc R
C20B C 1.1241(6) 0.9131(4) 0.17093(15) 0.1105(14) Uani 1 1 d .
H20B H 1.0945 0.9755 0.1729 0.133 Uiso 1 1 calc R
C21B C 1.1130(4) 0.8523(3) 0.19945(12) 0.0889(11) Uani 1 1 d .
H21B H 1.0743 0.8739 0.2201 0.107 Uiso 1 1 calc R
C22B C 0.9498(3) 0.6011(3) 0.20389(10) 0.0728(9) Uani 1 1 d .
C23B C 0.8754(4) 0.6385(3) 0.17663(12) 0.0915(11) Uani 1 1 d .
H23B H 0.8490 0.7017 0.1775 0.110 Uiso 1 1 calc R
C24B C 0.8395(5) 0.5839(4) 0.14826(12) 0.1017(13) Uani 1 1 d .
H24B H 0.7896 0.6104 0.1301 0.122 Uiso 1 1 calc R
C25B C 0.8768(4) 0.4913(3) 0.14682(11) 0.0886(11) Uani 1 1 d .
C26B C 0.9458(4) 0.4501(3) 0.17420(12) 0.0914(11) Uani 1 1 d .
H26B H 0.9678 0.3859 0.1738 0.110 Uiso 1 1 calc R
C27B C 0.9817(4) 0.5065(3) 0.20236(11) 0.0803(10) Uani 1 1 d .
H27B H 1.0291 0.4794 0.2209 0.096 Uiso 1 1 calc R

loop_
_atom_site_aniso_label
_atom_site_aniso_U_11
_atom_site_aniso_U_22
_atom_site_aniso_U_33
_atom_site_aniso_U_23
_atom_site_aniso_U_13
_atom_site_aniso_U_12
Br1A 0.1670(5) 0.0934(3) 0.0891(3) 0.0062(2) -0.0163(3) -0.0406(3)
O1A 0.0661(12) 0.0635(12) 0.0688(12) 0.0104(10) -0.0119(10) -0.0055(10)
O2A 0.0810(15) 0.0815(16) 0.1104(19) 0.0285(14) -0.0062(15) -0.0199(13)
O3A 0.201(4) 0.096(2) 0.093(2) 0.0025(16) 0.026(2) -0.063(3)
N1A 0.0652(14) 0.0779(17) 0.0757(16) 0.0090(14) -0.0152(13) -0.0020(14)
C1A 0.144(4) 0.106(3) 0.085(3) 0.002(2) -0.044(3) -0.014(3)
C2A 0.089(2) 0.083(2) 0.0636(19) 0.0104(18) -0.0157(17) -0.022(2)
C3A 0.0710(19) 0.073(2) 0.0698(19) 0.0168(17) -0.0179(15) -0.0121(16)
C4A 0.0637(17) 0.0651(19) 0.0657(18) 0.0150(15) -0.0089(14) -0.0027(15)
C5A 0.0730(19) 0.0600(18) 0.075(2) 0.0142(16) -0.0138(16) -0.0039(15)
C6A 0.0760(19) 0.0551(17) 0.077(2) 0.0063(15) -0.0151(16) -0.0024(15)
C7A 0.106(3) 0.0585(19) 0.087(2) 0.0143(17) -0.013(2) -0.0121(19)
C8A 0.107(3) 0.163(5) 0.104(3) -0.048(3) -0.022(3) 0.020(3)
C9A 0.0698(19) 0.076(2) 0.0658(17) 0.0018(15) -0.0153(15) -0.0130(17)
C10A 0.069(2) 0.113(3) 0.113(3) 0.006(3) -0.014(2) -0.008(2)
C11A 0.113(4) 0.154(5) 0.155(5) -0.021(4) -0.049(4) -0.045(4)
C12A 0.095(3) 0.160(5) 0.154(5) 0.023(4) 0.027(3) -0.006(4)
C13A 0.075(2) 0.077(2) 0.090(2) 0.0125(18) -0.0127(18) 0.0033(17)
C14A 0.132(4) 0.117(4) 0.091(3) 0.030(3) -0.015(3) 0.003(3)
C15A 0.123(4) 0.088(3) 0.146(5) -0.007(3) -0.014(3) 0.018(3)
C16A 0.082(2) 0.0500(16) 0.074(2) 0.0015(14) -0.0161(16) -0.0069(15)
C17A 0.127(3) 0.082(2) 0.073(2) 0.0081(19) -0.014(2) 0.014(2)
C18A 0.185(6) 0.110(4) 0.069(3) 0.012(2) 0.015(3) 0.011(4)
C19A 0.145(5) 0.121(4) 0.096(3) -0.019(3) 0.031(3) -0.019(4)
C20A 0.092(3) 0.123(4) 0.119(4) -0.035(3) 0.005(3) -0.001(3)
C21A 0.084(2) 0.084(2) 0.087(2) -0.0028(19) -0.0144(19) 0.0009(19)
C22A 0.083(2) 0.0543(17) 0.089(2) 0.0087(16) -0.0032(19) -0.0143(16)
C23A 0.079(2) 0.072(2) 0.124(3) -0.012(2) -0.015(2) 0.0032(19)
C24A 0.093(3) 0.075(2) 0.120(3) -0.023(2) 0.009(2) -0.006(2)
C25A 0.103(3) 0.0600(18) 0.085(2) 0.0027(16) -0.003(2) -0.0198(19)
C26A 0.074(2) 0.085(2) 0.098(3) 0.019(2) -0.0047(19) -0.0164(19)
C27A 0.082(2) 0.077(2) 0.084(2) 0.0068(18) 0.0054(19) -0.0073(19)
Br1B 0.1656(6) 0.1430(5) 0.1179(4) -0.0162(4) -0.0415(4) -0.0214(4)
O1B 0.0623(11) 0.0610(12) 0.0730(12) -0.0034(10) 0.0157(10) 0.0011(9)
O2B 0.0841(15) 0.0641(12) 0.1002(17) 0.0021(12) 0.0390(14) 0.0011(11)
O3B 0.0800(16) 0.138(3) 0.0792(17) 0.0031(17) 0.0244(14) -0.0085(17)
N1B 0.0757(16) 0.0571(15) 0.103(2) -0.0004(14) 0.0343(16) 0.0009(13)
C1B 0.170(5) 0.134(4) 0.089(3) -0.017(3) -0.023(3) -0.024(4)
C2B 0.104(3) 0.083(3) 0.077(2) 0.0010(19) 0.001(2) -0.014(2)
C3B 0.087(2) 0.0685(19) 0.0688(19) -0.0055(16) 0.0151(18) -0.0136(17)
C4B 0.0726(19) 0.0552(16) 0.0679(18) -0.0058(14) 0.0206(15) -0.0033(14)
C5B 0.076(2) 0.0628(17) 0.0694(18) -0.0109(15) 0.0135(16) 0.0058(15)
C6B 0.0641(17) 0.0675(18) 0.0741(19) -0.0084(15) 0.0121(15) 0.0045(15)
C7B 0.0614(17) 0.087(2) 0.084(2) -0.0019(19) 0.0169(17) 0.0069(17)
C8B 0.170(5) 0.122(4) 0.100(3) 0.001(3) -0.032(3) 0.019(4)
C9B 0.0700(18) 0.0598(17) 0.0704(18) 0.0022(14) 0.0211(16) 0.0026(15)
C10B 0.077(2) 0.0663(19) 0.102(3) 0.0018(18) 0.040(2) 0.0050(17)
C11B 0.102(3) 0.103(3) 0.092(3) -0.007(2) 0.040(2) -0.003(2)
C12B 0.069(2) 0.107(3) 0.148(4) 0.010(3) 0.027(3) 0.009(2)
C13B 0.108(3) 0.061(2) 0.153(4) 0.005(2) 0.073(3) 0.002(2)
C14B 0.168(5) 0.081(3) 0.214(7) 0.051(4) 0.105(5) 0.047(3)
C15B 0.114(4) 0.089(3) 0.200(6) -0.045(4) 0.067(4) -0.032(3)
C16B 0.0620(17) 0.0715(19) 0.075(2) -0.0072(16) 0.0061(15) 0.0028(15)
C17B 0.098(3) 0.090(2) 0.085(2) 0.005(2) 0.021(2) 0.003(2)
C18B 0.132(4) 0.124(4) 0.087(3) 0.009(3) 0.023(3) -0.004(3)
C19B 0.132(4) 0.112(4) 0.111(4) 0.035(3) -0.004(3) -0.011(3)
C20B 0.126(4) 0.083(3) 0.122(4) 0.019(3) -0.007(3) 0.014(3)
C21B 0.093(2) 0.077(2) 0.097(3) -0.004(2) 0.000(2) 0.010(2)
C22B 0.0586(16) 0.075(2) 0.085(2) 0.0110(17) 0.0095(15) -0.0016(15)
C23B 0.084(2) 0.083(2) 0.107(3) 0.017(2) -0.004(2) 0.008(2)
C24B 0.101(3) 0.110(3) 0.094(3) 0.027(3) -0.022(2) 0.000(3)
C25B 0.092(2) 0.090(3) 0.084(3) 0.007(2) -0.006(2) -0.019(2)
C26B 0.099(3) 0.075(2) 0.100(3) 0.009(2) -0.015(2) -0.007(2)
C27B 0.077(2) 0.076(2) 0.088(2) 0.0125(19) -0.0066(19) 0.0005(18)

loop_
_atom_type_symbol
_atom_type_description
_atom_type_scat_dispersion_real
_atom_type_scat_dispersion_imag
_atom_type_scat_source
C C 0.0181 0.0091 'International Tables Vol C Tables 4.2.6.8 and 6.1.1.4'
H H 0.0000 0.0000 'International Tables Vol C Tables 4.2.6.8 and 6.1.1.4'
N N 0.0311 0.0180 'International Tables Vol C Tables 4.2.6.8 and 6.1.1.4'
O O 0.0492 0.0322 'International Tables Vol C Tables 4.2.6.8 and 6.1.1.4'
Br Br -0.6763 1.2805 'International Tables Vol C Tables 4.2.6.8 and 6.1.1.4'

loop_
_geom_angle_atom_site_label_1
_geom_angle_atom_site_label_2
_geom_angle_atom_site_label_3
_geom_angle
C9A O1A C4A 117.4(2)
C9A N1A C10A 119.1(3)
C9A N1A C13A 123.0(3)
C10A N1A C13A 117.7(3)
C3A C2A C8A 126.9(3)
C3A C2A C1A 119.8(4)
C8A C2A C1A 113.3(4)
C2A C3A C4A 132.4(3)
C5A C4A O1A 119.3(3)
C5A C4A C3A 124.5(3)
O1A C4A C3A 116.1(3)
C4A C5A C6A 128.7(3)
C16A C6A C5A 113.6(3)
C16A C6A C7A 112.7(3)
C5A C6A C7A 108.1(3)
O3A C7A C22A 110.1(3)
O3A C7A C6A 112.7(3)
C22A C7A C6A 112.6(3)
O2A C9A N1A 125.5(3)
O2A C9A O1A 122.4(3)
N1A C9A O1A 112.2(3)
N1A C10A C12A 113.2(4)
N1A C10A C11A 111.1(4)
C12A C10A C11A 112.2(5)
N1A C13A C15A 112.7(4)
N1A C13A C14A 111.0(4)
C15A C13A C14A 113.8(4)
C17A C16A C21A 117.6(4)
C17A C16A C6A 120.9(4)
C21A C16A C6A 121.5(3)
C16A C17A C18A 119.8(5)
C19A C18A C17A 121.2(5)
C18A C19A C20A 119.9(5)
C19A C20A C21A 119.8(5)
C16A C21A C20A 121.6(4)
C23A C22A C27A 118.9(4)
C23A C22A C7A 120.6(4)
C27A C22A C7A 120.5(4)
C22A C23A C24A 120.9(4)
C25A C24A C23A 118.8(4)
C26A C25A C24A 121.1(4)
C26A C25A Br1A 120.4(3)
C24A C25A Br1A 118.5(3)
C25A C26A C27A 119.7(4)
C22A C27A C26A 120.5(4)
C9B O1B C4B 117.6(2)
C9B N1B C10B 124.7(3)
C9B N1B C13B 118.5(3)
C10B N1B C13B 116.8(3)
C3B C2B C8B 125.9(4)
C3B C2B C1B 119.4(4)
C8B C2B C1B 114.7(4)
C2B C3B C4B 132.7(4)
C5B C4B O1B 119.2(3)
C5B C4B C3B 123.1(3)
O1B C4B C3B 117.4(3)
C4B C5B C6B 126.3(3)
C5B C6B C16B 112.3(3)
C5B C6B C7B 110.8(3)
C16B C6B C7B 109.7(3)
O3B C7B C22B 111.6(3)
O3B C7B C6B 112.5(3)
C22B C7B C6B 110.1(3)
O2B C9B N1B 124.8(3)
O2B C9B O1B 122.1(3)
N1B C9B O1B 113.1(3)
N1B C10B C11B 112.7(3)
N1B C10B C12B 113.8(4)
C11B C10B C12B 112.4(4)
N1B C13B C14B 111.2(5)
N1B C13B C15B 111.3(4)
C14B C13B C15B 112.9(5)
C17B C16B C21B 117.3(4)
C17B C16B C6B 120.4(3)
C21B C16B C6B 122.3(3)
C16B C17B C18B 121.4(4)
C19B C18B C17B 119.5(5)
C20B C19B C18B 120.6(5)
C19B C20B C21B 120.6(5)
C16B C21B C20B 120.6(4)
C27B C22B C23B 117.5(4)
C27B C22B C7B 121.1(3)
C23B C22B C7B 121.3(4)
C24B C23B C22B 121.3(4)
C25B C24B C23B 119.9(4)
C24B C25B C26B 120.7(4)
C24B C25B Br1B 120.1(3)
C26B C25B Br1B 119.2(3)
C25B C26B C27B 118.3(4)
C22B C27B C26B 122.2(4)

loop_
_geom_bond_atom_site_label_1
_geom_bond_atom_site_label_2
_geom_bond_distance
Br1A C25A 1.903(4)
O1A C9A 1.358(4)
O1A C4A 1.408(4)
O2A C9A 1.213(4)
O3A C7A 1.397(6)
N1A C9A 1.335(4)
N1A C10A 1.466(5)
N1A C13A 1.486(5)
C1A C2A 1.506(5)
C2A C3A 1.328(5)
C2A C8A 1.487(7)
C3A C4A 1.463(5)
C4A C5A 1.314(5)
C5A C6A 1.510(5)
C6A C16A 1.498(5)
C6A C7A 1.554(5)
C7A C22A 1.518(6)
C10A C12A 1.515(7)
C10A C11A 1.530(8)
C13A C15A 1.506(6)
C13A C14A 1.510(6)
C16A C17A 1.380(5)
C16A C21A 1.383(5)
C17A C18A 1.406(7)
C18A C19A 1.335(9)
C19A C20A 1.365(8)
C20A C21A 1.384(7)
C22A C23A 1.370(6)
C22A C27A 1.373(5)
C23A C24A 1.400(6)
C24A C25A 1.364(6)
C25A C26A 1.360(6)
C26A C27A 1.390(6)
Br1B C25B 1.896(4)
O1B C9B 1.350(4)
O1B C4B 1.420(4)
O2B C9B 1.232(4)
O3B C7B 1.419(4)
N1B C9B 1.329(4)
N1B C10B 1.488(4)
N1B C13B 1.490(5)
C1B C2B 1.500(6)
C2B C3B 1.333(6)
C2B C8B 1.497(7)
C3B C4B 1.449(5)
C4B C5B 1.327(5)
C5B C6B 1.494(5)
C6B C16B 1.519(5)
C6B C7B 1.567(5)
C7B C22B 1.497(5)
C10B C11B 1.502(6)
C10B C12B 1.513(7)
C13B C14B 1.510(8)
C13B C15B 1.519(8)
C16B C17B 1.377(5)
C16B C21B 1.389(5)
C17B C18B 1.393(6)
C18B C19B 1.358(8)
C19B C20B 1.343(8)
C20B C21B 1.390(7)
C22B C27B 1.371(5)
C22B C23B 1.380(5)
C23B C24B 1.375(7)
C24B C25B 1.358(7)
C25B C26B 1.378(6)
C26B C27B 1.384(6)

loop_
_geom_torsion_atom_site_label_1
_geom_torsion_atom_site_label_2
_geom_torsion_atom_site_label_3
_geom_torsion_atom_site_label_4
_geom_torsion
C8A C2A C3A C4A -0.6(7)
C1A C2A C3A C4A 179.3(4)
C9A O1A C4A C5A -84.9(4)
C9A O1A C4A C3A 99.7(3)
C2A C3A C4A C5A 173.9(4)
C2A C3A C4A O1A -10.9(5)
O1A C4A C5A C6A 8.2(5)
C3A C4A C5A C6A -176.8(3)
C4A C5A C6A C16A -116.0(4)
C4A C5A C6A C7A 118.2(4)
C16A C6A C7A O3A 175.6(3)
C5A C6A C7A O3A -58.0(5)
C16A C6A C7A C22A 50.4(4)
C5A C6A C7A C22A 176.7(3)
C10A N1A C9A O2A 7.8(6)
C13A N1A C9A O2A -176.2(3)
C10A N1A C9A O1A -171.7(3)
C13A N1A C9A O1A 4.3(5)
C4A O1A C9A O2A 3.8(5)
C4A O1A C9A N1A -176.7(3)
C9A N1A C10A C12A -66.4(6)
C13A N1A C10A C12A 117.4(5)
C9A N1A C10A C11A 60.9(5)
C13A N1A C10A C11A -115.4(5)
C9A N1A C13A C15A 124.1(4)
C10A N1A C13A C15A -59.9(5)
C9A N1A C13A C14A -106.9(4)
C10A N1A C13A C14A 69.2(5)
C5A C6A C16A C17A 124.9(4)
C7A C6A C16A C17A -111.7(4)
C5A C6A C16A C21A -57.3(4)
C7A C6A C16A C21A 66.1(4)
C21A C16A C17A C18A 2.2(6)
C6A C16A C17A C18A -179.9(4)
C16A C17A C18A C19A -3.0(8)
C17A C18A C19A C20A 1.3(9)
C18A C19A C20A C21A 1.1(8)
C17A C16A C21A C20A 0.1(6)
C6A C16A C21A C20A -177.7(4)
C19A C20A C21A C16A -1.8(7)
O3A C7A C22A C23A 136.8(4)
C6A C7A C22A C23A -96.5(4)
O3A C7A C22A C27A -41.5(5)
C6A C7A C22A C27A 85.2(4)
C27A C22A C23A C24A -1.3(6)
C7A C22A C23A C24A -179.6(4)
C22A C23A C24A C25A 2.2(7)
C23A C24A C25A C26A -0.9(6)
C23A C24A C25A Br1A 177.2(3)
C24A C25A C26A C27A -1.2(6)
Br1A C25A C26A C27A -179.2(3)
C23A C22A C27A C26A -0.8(5)
C7A C22A C27A C26A 177.5(3)
C25A C26A C27A C22A 2.1(5)
C8B C2B C3B C4B -5.5(7)
C1B C2B C3B C4B 175.9(4)
C9B O1B C4B C5B -80.0(4)
C9B O1B C4B C3B 106.6(3)
C2B C3B C4B C5B 174.3(4)
C2B C3B C4B O1B -12.6(5)
O1B C4B C5B C6B 5.4(5)
C3B C4B C5B C6B 178.4(3)
C4B C5B C6B C16B -121.7(4)
C4B C5B C6B C7B 115.3(4)
C5B C6B C7B O3B -40.5(4)
C16B C6B C7B O3B -165.0(3)
C5B C6B C7B C22B -165.7(3)
C16B C6B C7B C22B 69.8(4)
C10B N1B C9B O2B 173.5(4)
C13B N1B C9B O2B -3.7(6)
C10B N1B C9B O1B -6.1(5)
C13B N1B C9B O1B 176.7(4)
C4B O1B C9B O2B -3.9(5)
C4B O1B C9B N1B 175.7(3)
C9B N1B C10B C11B -62.4(5)
C13B N1B C10B C11B 114.9(4)
C9B N1B C10B C12B 67.1(5)
C13B N1B C10B C12B -115.6(5)
C9B N1B C13B C14B -117.4(4)
C10B N1B C13B C14B 65.2(6)
C9B N1B C13B C15B 116.0(4)
C10B N1B C13B C15B -61.5(5)
C5B C6B C16B C17B 128.0(4)
C7B C6B C16B C17B -108.3(4)
C5B C6B C16B C21B -53.0(4)
C7B C6B C16B C21B 70.7(4)
C21B C16B C17B C18B -0.7(6)
C6B C16B C17B C18B 178.5(4)
C16B C17B C18B C19B 1.2(8)
C17B C18B C19B C20B -0.4(9)
C18B C19B C20B C21B -0.9(9)
C17B C16B C21B C20B -0.7(6)
C6B C16B C21B C20B -179.7(4)
C19B C20B C21B C16B 1.4(8)
O3B C7B C22B C27B -46.9(4)
C6B C7B C22B C27B 78.8(4)
O3B C7B C22B C23B 134.9(4)
C6B C7B C22B C23B -99.3(4)
C27B C22B C23B C24B -2.7(6)
C7B C22B C23B C24B 175.5(4)
C22B C23B C24B C25B 0.3(7)
C23B C24B C25B C26B 2.7(7)
C23B C24B C25B Br1B -178.4(3)
C24B C25B C26B C27B -3.1(7)
Br1B C25B C26B C27B 177.9(3)
C23B C22B C27B C26B 2.2(6)
C7B C22B C27B C26B -176.0(4)
C25B C26B C27B C22B 0.6(6)

loop_
_cod_related_entry_id
_cod_related_entry_database
_cod_related_entry_code
1 ChemSpider 30651690
